data_4339619
loop_
_publ_author_name
'Ghosh, Sanjib'
'Roehm, Brian'
'Begum, Rowshan Ara'
'Kut, Jerry'
'Hossain, Md Alamgir'
'Day, Victor W.'
'Bowman-James, Kristin'

_publ_section_title
;
 Versatile host for metallo anions and cations.
;
_journal_issue 23
_journal_name_full 'Inorganic chemistry'
_journal_page_first 9519
_journal_page_last 9521
_journal_paper_doi 10.1021/ic701371f
_journal_volume 46
_journal_year 2007
_chemical_formula_sum 'C24 H32 Cu2 N8 O6'
_chemical_formula_weight 655.66
_chemical_name_systematic
; 
 ? 
;
_space_group_IT_number 61
_symmetry_cell_setting orthorhombic
_symmetry_space_group_name_Hall '-P 2ac 2ab'
_symmetry_space_group_name_H-M 'P b c a'
_atom_sites_solution_hydrogens geom
_atom_sites_solution_primary direct
_atom_sites_solution_secondary difmap
_audit_creation_method SHELXL-97
_cell_angle_alpha 90.00
_cell_angle_beta 90.00
_cell_angle_gamma 90.00
_cell_formula_units_Z 8
_cell_length_a 17.8194(8)
_cell_length_b 14.5756(7)
_cell_length_c 19.8223(9)
_cell_measurement_reflns_used 8051
_cell_measurement_temperature 100(2)
_cell_measurement_theta_max 26.00
_cell_measurement_theta_min 2.35
_cell_volume 5148.4(4)
_computing_cell_refinement 'Bruker SAINT'
_computing_data_collection 'Bruker SMART'
_computing_data_reduction 'Bruker SAINT'
_computing_molecular_graphics 'Bruker SHELXTL'
_computing_publication_material 'Bruker SHELXTL'
_computing_structure_refinement 'Bruker SHELXTL'
_computing_structure_solution 'Bruker SHELXTL'
_diffrn_ambient_temperature 100(2)
_diffrn_measured_fraction_theta_full 0.995
_diffrn_measured_fraction_theta_max 0.995
_diffrn_measurement_device_type 'Bruker SMART APEX CCD area detector'
_diffrn_measurement_method '\w scans'
_diffrn_radiation_monochromator graphite
_diffrn_radiation_source 'fine-focus sealed tube'
_diffrn_radiation_type MoK\a
_diffrn_radiation_wavelength 0.71073
_diffrn_reflns_av_R_equivalents 0.0367
_diffrn_reflns_av_sigmaI/netI 0.0224
_diffrn_reflns_limit_h_max 23
_diffrn_reflns_limit_h_min -25
_diffrn_reflns_limit_k_max 20
_diffrn_reflns_limit_k_min -20
_diffrn_reflns_limit_l_max 27
_diffrn_reflns_limit_l_min -27
_diffrn_reflns_number 56979
_diffrn_reflns_theta_full 30.04
_diffrn_reflns_theta_max 30.04
_diffrn_reflns_theta_min 2.05
_diffrn_standards_decay_% 0.00
_diffrn_standards_number 0
_exptl_absorpt_coefficient_mu 1.710
_exptl_absorpt_correction_T_max 1.000
_exptl_absorpt_correction_T_min 0.798
_exptl_absorpt_correction_type multi-scan
_exptl_crystal_colour purple
_exptl_crystal_density_diffrn 1.692
_exptl_crystal_density_method 'not measured'
_exptl_crystal_description prism
_exptl_crystal_F_000 2704
_exptl_crystal_size_max 0.28
_exptl_crystal_size_mid 0.18
_exptl_crystal_size_min 0.05
_refine_diff_density_max 0.587
_refine_diff_density_min -0.258
_refine_diff_density_rms 0.090
_refine_ls_extinction_method none
_refine_ls_goodness_of_fit_ref 1.068
_refine_ls_hydrogen_treatment mixed
_refine_ls_matrix_type full
_refine_ls_number_parameters 379
_refine_ls_number_reflns 7510
_refine_ls_number_restraints 0
_refine_ls_restrained_S_all 1.068
_refine_ls_R_factor_all 0.0349
_refine_ls_R_factor_gt 0.0295
_refine_ls_shift/su_max 0.002
_refine_ls_shift/su_mean 0.000
_refine_ls_structure_factor_coef Fsqd
_refine_ls_weighting_details 'calc w=1/[\s^2^(Fo^2^)+(0.0461P)^2^+2.0103P] where P=(Fo^2^+2Fc^2^)/3'
_refine_ls_weighting_scheme calc
_refine_ls_wR_factor_gt 0.0778
_refine_ls_wR_factor_ref 0.0801
_reflns_number_gt 6615
_reflns_number_total 7510
_reflns_threshold_expression >2sigma(I)
_cod_data_source_file ic701371f-file002.cif
_cod_data_source_block 04056f(3a)
_cod_depositor_comments
;
The following automatic conversions were performed:

'_symmetry_cell_setting' value 'Orthorhombic' changed to
'orthorhombic' according to
/usr/data/users/saulius/automatic-downloads/retrospective/ACS/lib/dictionaries/cif_core.dic
dictionary named 'cif_core.dic' version 2.4.2 from 2011-04-26.

Automatic conversion script
Id: cif_fix_values 2281 2013-09-26 08:29:07Z andrius 
;
_cod_original_sg_symbol_H-M Pbca
_cod_database_code 4339619

loop_
_symmetry_equiv_pos_as_xyz
'x, y, z'
'-x+1/2, -y, z+1/2'
'-x, y+1/2, -z+1/2'
'x+1/2, -y+1/2, -z'
'-x, -y, -z'
'x-1/2, y, -z-1/2'
'x, -y-1/2, z-1/2'
'-x-1/2, y-1/2, z'

loop_
_atom_site_label
_atom_site_type_symbol
_atom_site_fract_x
_atom_site_fract_y
_atom_site_fract_z
_atom_site_U_iso_or_equiv
_atom_site_adp_type
_atom_site_occupancy
_atom_site_symmetry_multiplicity
_atom_site_calc_flag
_atom_site_refinement_flags
Cu1 Cu 0.354125(10) 0.224370(12) 0.414238(9) 0.01115(5) Uani 1 1 d .
Cu2 Cu 0.269465(10) 0.421355(12) 0.445498(9) 0.01185(5) Uani 1 1 d .
O1 O 0.35683(6) 0.09754(8) 0.23249(6) 0.0179(2) Uani 1 1 d .
O2 O 0.16319(6) 0.21611(7) 0.52585(6) 0.0148(2) Uani 1 1 d .
O3 O 0.04770(6) 0.45528(8) 0.40750(6) 0.0189(2) Uani 1 1 d .
O4 O 0.41229(7) 0.39871(8) 0.28560(6) 0.0190(2) Uani 1 1 d .
N1 N 0.46351(7) 0.25276(9) 0.43384(6) 0.0127(2) Uani 1 1 d .
C2 C 0.50521(9) 0.24284(11) 0.36853(8) 0.0160(3) Uani 1 1 d .
H2A H 0.5589 0.2311 0.3780 0.019 Uiso 1 1 calc R
H2B H 0.5016 0.3009 0.3428 0.019 Uiso 1 1 calc R
C3 C 0.47356(9) 0.16411(11) 0.32585(8) 0.0177(3) Uani 1 1 d .
H3A H 0.4885 0.1713 0.2780 0.021 Uiso 1 1 calc R
H3B H 0.4925 0.1043 0.3424 0.021 Uiso 1 1 calc R
N4 N 0.39232(7) 0.16894(9) 0.33265(7) 0.0161(2) Uani 1 1 d .
C5 C 0.34441(8) 0.13423(10) 0.28839(8) 0.0142(3) Uani 1 1 d .
C6 C 0.26475(8) 0.14128(10) 0.31480(7) 0.0128(3) Uani 1 1 d .
N7 N 0.26162(7) 0.17835(8) 0.37619(6) 0.0121(2) Uani 1 1 d .
C8 C 0.19894(9) 0.11046(10) 0.28450(8) 0.0154(3) Uani 1 1 d .
H8 H 0.1997 0.0838 0.2408 0.018 Uiso 1 1 calc R
C9 C 0.13199(9) 0.11968(10) 0.31990(8) 0.0158(3) Uani 1 1 d .
H9 H 0.0863 0.1007 0.2996 0.019 Uiso 1 1 calc R
C10 C 0.13107(8) 0.15658(10) 0.38498(8) 0.0142(3) Uani 1 1 d .
H10 H 0.0857 0.1614 0.4098 0.017 Uiso 1 1 calc R
C11 C 0.19877(8) 0.18589(10) 0.41203(7) 0.0118(3) Uani 1 1 d .
C12 C 0.21305(8) 0.22210(9) 0.48225(8) 0.0116(3) Uani 1 1 d .
N13 N 0.28380(7) 0.25443(9) 0.49042(6) 0.0114(2) Uani 1 1 d .
C14 C 0.30303(8) 0.27933(10) 0.55986(7) 0.0124(3) Uani 1 1 d .
H14A H 0.3577 0.2912 0.5624 0.015 Uiso 1 1 calc R
H14B H 0.2919 0.2265 0.5896 0.015 Uiso 1 1 calc R
C15 C 0.26143(9) 0.36313(10) 0.58647(7) 0.0134(3) Uani 1 1 d .
H15A H 0.2068 0.3506 0.5855 0.016 Uiso 1 1 calc R
H15B H 0.2761 0.3735 0.6341 0.016 Uiso 1 1 calc R
N16 N 0.27683(7) 0.44858(9) 0.54695(6) 0.0122(2) Uani 1 1 d .
C17 C 0.21406(9) 0.51504(10) 0.55930(8) 0.0151(3) Uani 1 1 d .
H17A H 0.2283 0.5762 0.5418 0.018 Uiso 1 1 calc R
H17B H 0.2053 0.5208 0.6084 0.018 Uiso 1 1 calc R
C18 C 0.14182(9) 0.48331(11) 0.52491(8) 0.0164(3) Uani 1 1 d .
H18A H 0.1176 0.4339 0.5514 0.020 Uiso 1 1 calc R
H18B H 0.1061 0.5350 0.5204 0.020 Uiso 1 1 calc R
N19 N 0.16426(7) 0.44964(9) 0.45887(7) 0.0158(2) Uani 1 1 d .
C20 C 0.11646(9) 0.44012(10) 0.40800(8) 0.0148(3) Uani 1 1 d .
C21 C 0.15784(9) 0.40874(10) 0.34488(8) 0.0145(3) Uani 1 1 d .
N22 N 0.23200(7) 0.40550(9) 0.35435(6) 0.0136(2) Uani 1 1 d .
C23 C 0.12825(9) 0.38745(11) 0.28216(8) 0.0180(3) Uani 1 1 d .
H23 H 0.0757 0.3894 0.2743 0.022 Uiso 1 1 calc R
C24 C 0.17804(10) 0.36306(11) 0.23089(8) 0.0188(3) Uani 1 1 d .
H24 H 0.1589 0.3456 0.1880 0.023 Uiso 1 1 calc R
C25 C 0.25531(9) 0.36395(11) 0.24149(8) 0.0171(3) Uani 1 1 d .
H25 H 0.2893 0.3495 0.2062 0.020 Uiso 1 1 calc R
C26 C 0.28095(9) 0.38675(10) 0.30567(8) 0.0142(3) Uani 1 1 d .
C27 C 0.36124(9) 0.39726(10) 0.32855(8) 0.0144(3) Uani 1 1 d .
N28 N 0.36783(7) 0.40668(9) 0.39584(6) 0.0133(2) Uani 1 1 d .
C29 C 0.44435(9) 0.42388(10) 0.42035(8) 0.0147(3) Uani 1 1 d .
H29A H 0.4443 0.4807 0.4477 0.018 Uiso 1 1 calc R
H29B H 0.4777 0.4341 0.3811 0.018 Uiso 1 1 calc R
C30 C 0.47619(8) 0.34548(10) 0.46289(8) 0.0148(3) Uani 1 1 d .
H30A H 0.5309 0.3551 0.4684 0.018 Uiso 1 1 calc R
H30B H 0.4531 0.3479 0.5083 0.018 Uiso 1 1 calc R
C31 C 0.49066(9) 0.18318(11) 0.48318(8) 0.0165(3) Uani 1 1 d .
H31A H 0.5438 0.1943 0.4932 0.025 Uiso 1 1 calc R
H31B H 0.4848 0.1216 0.4640 0.025 Uiso 1 1 calc R
H31C H 0.4613 0.1878 0.5249 0.025 Uiso 1 1 calc R
C32 C 0.34768(9) 0.49088(11) 0.57078(8) 0.0158(3) Uani 1 1 d .
H32A H 0.3428 0.5072 0.6185 0.024 Uiso 1 1 calc R
H32B H 0.3581 0.5462 0.5443 0.024 Uiso 1 1 calc R
H32C H 0.3890 0.4471 0.5652 0.024 Uiso 1 1 calc R
O1W O 0.46153(7) 0.17263(10) 0.14357(7) 0.0256(3) Uani 1 1 d .
H1W1 H 0.4367(14) 0.1522(17) 0.1659(12) 0.031 Uiso 1 1 d .
H1W2 H 0.4604(13) 0.2463(16) 0.1571(12) 0.031 Uiso 1 1 d .
O2W O 0.42726(8) 0.36479(10) 0.14990(7) 0.0267(4) Uani 0.924(4) 1 d P
H2W2 H 0.4170 0.3806 0.1954 0.032 Uiso 0.92 1 d P
H2W1 H 0.4657 0.4000 0.1335 0.032 Uiso 0.92 1 d P
O2W' O 0.4113(7) 0.4806(10) 0.1667(7) 0.015(4) Uani 0.076(4) 1 d P

loop_
_atom_site_aniso_label
_atom_site_aniso_U_11
_atom_site_aniso_U_22
_atom_site_aniso_U_33
_atom_site_aniso_U_23
_atom_site_aniso_U_13
_atom_site_aniso_U_12
Cu1 0.00738(9) 0.01399(9) 0.01208(9) -0.00144(6) 0.00025(6) -0.00085(6)
Cu2 0.01011(9) 0.01377(9) 0.01168(9) 0.00050(6) -0.00099(6) 0.00012(6)
O1 0.0193(6) 0.0201(5) 0.0143(5) -0.0034(4) 0.0023(4) -0.0019(4)
O2 0.0110(5) 0.0159(5) 0.0174(5) 0.0000(4) 0.0027(4) -0.0012(4)
O3 0.0122(5) 0.0220(6) 0.0226(6) 0.0007(4) -0.0025(4) 0.0000(4)
O4 0.0173(6) 0.0242(6) 0.0154(5) 0.0014(4) 0.0029(4) -0.0002(4)
N1 0.0097(6) 0.0147(6) 0.0136(5) 0.0000(4) 0.0004(4) -0.0010(4)
C2 0.0111(7) 0.0208(7) 0.0161(7) -0.0006(5) 0.0021(5) -0.0011(5)
C3 0.0107(7) 0.0236(8) 0.0189(7) -0.0038(6) 0.0033(5) 0.0004(6)
N4 0.0104(6) 0.0213(6) 0.0168(6) -0.0043(5) 0.0025(5) -0.0008(5)
C5 0.0135(7) 0.0137(6) 0.0155(6) 0.0008(5) 0.0010(5) -0.0008(5)
C6 0.0139(7) 0.0111(6) 0.0133(6) 0.0011(5) -0.0010(5) -0.0010(5)
N7 0.0100(6) 0.0121(5) 0.0142(6) -0.0012(4) -0.0003(4) -0.0004(4)
C8 0.0157(7) 0.0142(7) 0.0163(7) 0.0011(5) -0.0032(5) -0.0013(5)
C9 0.0133(7) 0.0148(7) 0.0192(7) 0.0014(5) -0.0049(5) -0.0024(5)
C10 0.0104(6) 0.0142(6) 0.0181(7) 0.0010(5) -0.0001(5) -0.0017(5)
C11 0.0108(6) 0.0107(6) 0.0139(6) 0.0014(5) -0.0007(5) -0.0011(5)
C12 0.0103(6) 0.0096(6) 0.0149(6) 0.0008(5) -0.0007(5) 0.0010(5)
N13 0.0089(5) 0.0124(5) 0.0129(5) 0.0007(4) -0.0005(4) -0.0009(4)
C14 0.0123(7) 0.0132(6) 0.0116(6) 0.0003(5) -0.0012(5) 0.0006(5)
C15 0.0148(7) 0.0119(6) 0.0134(6) 0.0005(5) 0.0003(5) -0.0004(5)
N16 0.0104(6) 0.0115(5) 0.0149(6) -0.0006(4) -0.0013(4) -0.0006(4)
C17 0.0144(7) 0.0127(6) 0.0182(7) -0.0025(5) -0.0002(5) 0.0021(5)
C18 0.0133(7) 0.0191(7) 0.0169(7) -0.0019(5) -0.0012(5) 0.0031(5)
N19 0.0120(6) 0.0199(6) 0.0155(6) -0.0005(5) -0.0013(5) 0.0018(5)
C20 0.0150(7) 0.0123(6) 0.0169(7) 0.0028(5) -0.0006(5) -0.0005(5)
C21 0.0149(7) 0.0134(6) 0.0152(6) 0.0024(5) -0.0023(5) -0.0010(5)
N22 0.0145(6) 0.0133(6) 0.0131(5) 0.0020(4) -0.0010(5) -0.0007(4)
C23 0.0180(7) 0.0180(7) 0.0179(7) 0.0017(6) -0.0054(6) -0.0019(6)
C24 0.0241(8) 0.0183(7) 0.0142(6) 0.0018(5) -0.0052(6) -0.0022(6)
C25 0.0213(8) 0.0160(7) 0.0139(6) 0.0015(5) -0.0012(6) -0.0002(6)
C26 0.0165(7) 0.0113(6) 0.0148(6) 0.0026(5) -0.0012(5) 0.0000(5)
C27 0.0155(7) 0.0116(6) 0.0161(6) 0.0018(5) 0.0004(5) -0.0002(5)
N28 0.0110(6) 0.0150(6) 0.0141(5) 0.0015(4) -0.0008(5) -0.0011(4)
C29 0.0114(7) 0.0163(7) 0.0164(7) 0.0016(5) -0.0001(5) -0.0023(5)
C30 0.0112(6) 0.0167(7) 0.0165(6) -0.0004(5) -0.0008(5) -0.0017(5)
C31 0.0126(7) 0.0189(7) 0.0180(7) 0.0030(6) -0.0014(5) 0.0011(5)
C32 0.0137(7) 0.0153(7) 0.0184(7) -0.0017(5) -0.0014(5) -0.0026(5)
O1W 0.0145(6) 0.0421(8) 0.0202(6) 0.0032(5) 0.0031(5) -0.0011(5)
O2W 0.0239(7) 0.0389(8) 0.0173(6) -0.0010(5) 0.0040(5) -0.0112(6)
O2W' 0.007(6) 0.026(8) 0.011(6) 0.011(5) -0.002(5) -0.004(5)

loop_
_atom_type_symbol
_atom_type_description
_atom_type_scat_dispersion_real
_atom_type_scat_dispersion_imag
_atom_type_scat_source
C C 0.0033 0.0016 'International Tables Vol C Tables 4.2.6.8 and 6.1.1.4'
H H 0.0000 0.0000 'International Tables Vol C Tables 4.2.6.8 and 6.1.1.4'
N N 0.0061 0.0033 'International Tables Vol C Tables 4.2.6.8 and 6.1.1.4'
O O 0.0106 0.0060 'International Tables Vol C Tables 4.2.6.8 and 6.1.1.4'
Cu Cu 0.3201 1.2651 'International Tables Vol C Tables 4.2.6.8 and 6.1.1.4'

loop_
_geom_angle_atom_site_label_1
_geom_angle_atom_site_label_2
_geom_angle_atom_site_label_3
_geom_angle
N4 Cu1 N7 80.13(5)
N4 Cu1 N13 159.98(5)
N7 Cu1 N13 80.63(5)
N4 Cu1 N1 84.68(5)
N7 Cu1 N1 164.63(5)
N13 Cu1 N1 114.22(5)
N19 Cu2 N22 79.62(6)
N19 Cu2 N28 158.12(5)
N22 Cu2 N28 80.35(5)
N19 Cu2 N16 83.50(5)
N22 Cu2 N16 163.11(5)
N28 Cu2 N16 116.21(5)
C30 N1 C31 108.38(12)
C30 N1 C2 110.28(12)
C31 N1 C2 109.89(12)
C30 N1 Cu1 113.92(9)
C31 N1 Cu1 107.38(9)
C2 N1 Cu1 106.91(9)
N1 C2 C3 111.48(12)
N1 C2 H2A 109.3
C3 C2 H2A 109.3
N1 C2 H2B 109.3
C3 C2 H2B 109.3
H2A C2 H2B 108.0
N4 C3 C2 106.17(12)
N4 C3 H3A 110.5
C2 C3 H3A 110.5
N4 C3 H3B 110.5
C2 C3 H3B 110.5
H3A C3 H3B 108.7
C5 N4 C3 124.14(13)
C5 N4 Cu1 119.15(10)
C3 N4 Cu1 116.63(10)
O1 C5 N4 129.52(14)
O1 C5 C6 120.05(13)
N4 C5 C6 110.42(13)
N7 C6 C8 119.32(14)
N7 C6 C5 112.45(12)
C8 C6 C5 128.15(14)
C11 N7 C6 123.80(13)
C11 N7 Cu1 118.73(10)
C6 N7 Cu1 117.48(10)
C9 C8 C6 118.28(14)
C9 C8 H8 120.9
C6 C8 H8 120.9
C8 C9 C10 120.87(14)
C8 C9 H9 119.6
C10 C9 H9 119.6
C11 C10 C9 117.70(14)
C11 C10 H10 121.1
C9 C10 H10 121.1
N7 C11 C10 119.99(13)
N7 C11 C12 112.28(12)
C10 C11 C12 127.61(13)
O2 C12 N13 127.32(14)
O2 C12 C11 119.74(13)
N13 C12 C11 112.85(13)
C12 N13 C14 114.59(12)
C12 N13 Cu1 114.46(10)
C14 N13 Cu1 127.90(9)
N13 C14 C15 114.23(12)
N13 C14 H14A 108.7
C15 C14 H14A 108.7
N13 C14 H14B 108.7
C15 C14 H14B 108.7
H14A C14 H14B 107.6
N16 C15 C14 113.38(12)
N16 C15 H15A 108.9
C14 C15 H15A 108.9
N16 C15 H15B 108.9
C14 C15 H15B 108.9
H15A C15 H15B 107.7
C32 N16 C15 109.60(12)
C32 N16 C17 108.34(12)
C15 N16 C17 108.38(11)
C32 N16 Cu2 116.54(9)
C15 N16 Cu2 109.87(9)
C17 N16 Cu2 103.70(9)
N16 C17 C18 111.10(12)
N16 C17 H17A 109.4
C18 C17 H17A 109.4
N16 C17 H17B 109.4
C18 C17 H17B 109.4
H17A C17 H17B 108.0
N19 C18 C17 105.78(12)
N19 C18 H18A 110.6
C17 C18 H18A 110.6
N19 C18 H18B 110.6
C17 C18 H18B 110.6
H18A C18 H18B 108.7
C20 N19 C18 122.86(13)
C20 N19 Cu2 119.65(11)
C18 N19 Cu2 117.46(10)
O3 C20 N19 128.25(15)
O3 C20 C21 121.56(14)
N19 C20 C21 110.17(13)
N22 C21 C23 119.65(15)
N22 C21 C20 111.98(13)
C23 C21 C20 128.34(14)
C26 N22 C21 123.68(14)
C26 N22 Cu2 118.35(10)
C21 N22 Cu2 117.85(11)
C21 C23 C24 117.95(15)
C21 C23 H23 121.0
C24 C23 H23 121.0
C25 C24 C23 121.09(14)
C25 C24 H24 119.5
C23 C24 H24 119.5
C26 C25 C24 117.69(15)
C26 C25 H25 121.2
C24 C25 H25 121.2
N22 C26 C25 119.81(14)
N22 C26 C27 112.54(13)
C25 C26 C27 127.60(14)
O4 C27 N28 127.71(14)
O4 C27 C26 119.25(14)
N28 C27 C26 113.01(13)
C27 N28 C29 115.21(13)
C27 N28 Cu2 114.69(10)
C29 N28 Cu2 128.74(10)
N28 C29 C30 113.53(12)
N28 C29 H29A 108.9
C30 C29 H29A 108.9
N28 C29 H29B 108.9
C30 C29 H29B 108.9
H29A C29 H29B 107.7
N1 C30 C29 114.16(12)
N1 C30 H30A 108.7
C29 C30 H30A 108.7
N1 C30 H30B 108.7
C29 C30 H30B 108.7
H30A C30 H30B 107.6
N1 C31 H31A 109.5
N1 C31 H31B 109.5
H31A C31 H31B 109.5
N1 C31 H31C 109.5
H31A C31 H31C 109.5
H31B C31 H31C 109.5
N16 C32 H32A 109.5
N16 C32 H32B 109.5
H32A C32 H32B 109.5
N16 C32 H32C 109.5
H32A C32 H32C 109.5
H32B C32 H32C 109.5
H1W1 O1W H1W2 104(2)
O2W' O2W H2W2 63.4
O2W' O2W H2W1 69.3
H2W2 O2W H2W1 110.2

loop_
_geom_bond_atom_site_label_1
_geom_bond_atom_site_label_2
_geom_bond_distance
Cu1 N4 1.9318(13)
Cu1 N7 1.9329(12)
Cu1 N13 2.0107(12)
Cu1 N1 2.0301(13)
Cu2 N19 1.9377(13)
Cu2 N22 1.9400(13)
Cu2 N28 2.0216(13)
Cu2 N16 2.0541(13)
O1 C5 1.2501(18)
O2 C12 1.2426(18)
O3 C20 1.2450(19)
O4 C27 1.2460(19)
N1 C30 1.4863(19)
N1 C31 1.4897(19)
N1 C2 1.4997(19)
C2 C3 1.533(2)
C2 H2A 0.9900
C2 H2B 0.9900
C3 N4 1.4555(19)
C3 H3A 0.9900
C3 H3B 0.9900
N4 C5 1.325(2)
C5 C6 1.516(2)
C6 N7 1.3326(19)
C6 C8 1.392(2)
N7 C11 1.3309(19)
C8 C9 1.391(2)
C8 H8 0.9500
C9 C10 1.398(2)
C9 H9 0.9500
C10 C11 1.388(2)
C10 H10 0.9500
C11 C12 1.510(2)
C12 N13 1.3557(18)
N13 C14 1.4641(18)
C14 C15 1.523(2)
C14 H14A 0.9900
C14 H14B 0.9900
C15 N16 1.4968(19)
C15 H15A 0.9900
C15 H15B 0.9900
N16 C32 1.4821(19)
N16 C17 1.4998(19)
C17 C18 1.528(2)
C17 H17A 0.9900
C17 H17B 0.9900
C18 N19 1.454(2)
C18 H18A 0.9900
C18 H18B 0.9900
N19 C20 1.327(2)
C20 C21 1.523(2)
C21 N22 1.3357(19)
C21 C23 1.386(2)
N22 C26 1.329(2)
C23 C24 1.395(2)
C23 H23 0.9500
C24 C25 1.393(2)
C24 H24 0.9500
C25 C26 1.392(2)
C25 H25 0.9500
C26 C27 1.509(2)
C27 N28 1.346(2)
N28 C29 1.4690(19)
C29 C30 1.529(2)
C29 H29A 0.9900
C29 H29B 0.9900
C30 H30A 0.9900
C30 H30B 0.9900
C31 H31A 0.9800
C31 H31B 0.9800
C31 H31C 0.9800
C32 H32A 0.9800
C32 H32B 0.9800
C32 H32C 0.9800
O1W H1W1 0.69(2)
O1W H1W2 1.11(2)
O2W O2W' 1.743(15)
O2W H2W2 0.9487
O2W H2W1 0.9156

loop_
_geom_hbond_atom_site_label_D
_geom_hbond_atom_site_label_H
_geom_hbond_atom_site_label_A
_geom_hbond_distance_DH
_geom_hbond_distance_HA
_geom_hbond_distance_DA
_geom_hbond_angle_DHA
_geom_hbond_site_symmetry_A
O1W H1W1 O1 0.69(2) 2.10(3) 2.7903(17) 176(3) .
O1W H1W2 O2W 1.11(2) 1.83(2) 2.869(2) 154.4(19) .
O2W H2W2 O4 0.95 1.81 2.7479(17) 169.7 .
O2W H2W1 O3 0.92 1.86 2.7641(17) 171.0 6_656

loop_
_geom_torsion_atom_site_label_1
_geom_torsion_atom_site_label_2
_geom_torsion_atom_site_label_3
_geom_torsion_atom_site_label_4
_geom_torsion
N4 Cu1 N1 C30 139.17(10)
N7 Cu1 N1 C30 147.96(18)
N13 Cu1 N1 C30 -47.74(11)
N4 Cu1 N1 C31 -100.81(10)
N7 Cu1 N1 C31 -92.0(2)
N13 Cu1 N1 C31 72.29(10)
N4 Cu1 N1 C2 17.08(10)
N7 Cu1 N1 C2 25.9(2)
N13 Cu1 N1 C2 -169.83(9)
C30 N1 C2 C3 -160.61(12)
C31 N1 C2 C3 79.97(15)
Cu1 N1 C2 C3 -36.26(14)
N1 C2 C3 N4 40.52(17)
C2 C3 N4 C5 157.07(14)
C2 C3 N4 Cu1 -26.22(16)
N7 Cu1 N4 C5 4.94(12)
N13 Cu1 N4 C5 21.3(2)
N1 Cu1 N4 C5 -177.42(13)
N7 Cu1 N4 C3 -171.94(12)
N13 Cu1 N4 C3 -155.62(14)
N1 Cu1 N4 C3 5.70(12)
C3 N4 C5 O1 -5.1(3)
Cu1 N4 C5 O1 178.31(13)
C3 N4 C5 C6 173.33(14)
Cu1 N4 C5 C6 -3.31(17)
O1 C5 C6 N7 177.18(14)
N4 C5 C6 N7 -1.38(18)
O1 C5 C6 C8 0.5(2)
N4 C5 C6 C8 -178.02(15)
C8 C6 N7 C11 1.9(2)
C5 C6 N7 C11 -175.07(13)
C8 C6 N7 Cu1 -177.59(11)
C5 C6 N7 Cu1 5.45(16)
N4 Cu1 N7 C11 174.80(12)
N13 Cu1 N7 C11 0.40(11)
N1 Cu1 N7 C11 165.92(17)
N4 Cu1 N7 C6 -5.69(11)
N13 Cu1 N7 C6 179.91(12)
N1 Cu1 N7 C6 -14.6(3)
N7 C6 C8 C9 0.0(2)
C5 C6 C8 C9 176.40(14)
C6 C8 C9 C10 -1.8(2)
C8 C9 C10 C11 1.8(2)
C6 N7 C11 C10 -1.9(2)
Cu1 N7 C11 C10 177.60(11)
C6 N7 C11 C12 174.45(13)
Cu1 N7 C11 C12 -6.08(16)
C9 C10 C11 N7 0.0(2)
C9 C10 C11 C12 -175.71(14)
N7 C11 C12 O2 -165.88(13)
C10 C11 C12 O2 10.1(2)
N7 C11 C12 N13 10.90(17)
C10 C11 C12 N13 -173.12(14)
O2 C12 N13 C14 3.9(2)
C11 C12 N13 C14 -172.58(12)
O2 C12 N13 Cu1 165.77(12)
C11 C12 N13 Cu1 -10.71(15)
N4 Cu1 N13 C12 -10.2(2)
N7 Cu1 N13 C12 6.13(10)
N1 Cu1 N13 C12 -169.71(10)
N4 Cu1 N13 C14 148.81(15)
N7 Cu1 N13 C14 165.11(12)
N1 Cu1 N13 C14 -10.73(13)
C12 N13 C14 C15 -68.55(16)
Cu1 N13 C14 C15 132.49(12)
N13 C14 C15 N16 -61.00(17)
C14 C15 N16 C32 -83.11(15)
C14 C15 N16 C17 158.84(12)
C14 C15 N16 Cu2 46.17(14)
N19 Cu2 N16 C32 -146.65(11)
N22 Cu2 N16 C32 -144.61(17)
N28 Cu2 N16 C32 23.39(12)
N19 Cu2 N16 C15 87.95(10)
N22 Cu2 N16 C15 90.0(2)
N28 Cu2 N16 C15 -102.01(10)
N19 Cu2 N16 C17 -27.72(9)
N22 Cu2 N16 C17 -25.7(2)
N28 Cu2 N16 C17 142.31(9)
C32 N16 C17 C18 170.01(12)
C15 N16 C17 C18 -71.13(15)
Cu2 N16 C17 C18 45.59(13)
N16 C17 C18 N19 -41.93(16)
C17 C18 N19 C20 -160.84(14)
C17 C18 N19 Cu2 17.38(15)
N22 Cu2 N19 C20 4.88(12)
N28 Cu2 N19 C20 28.9(2)
N16 Cu2 N19 C20 -175.72(13)
N22 Cu2 N19 C18 -173.40(12)
N28 Cu2 N19 C18 -149.39(13)
N16 Cu2 N19 C18 5.99(11)
C18 N19 C20 O3 -1.6(3)
Cu2 N19 C20 O3 -179.75(13)
C18 N19 C20 C21 176.81(13)
Cu2 N19 C20 C21 -1.38(17)
O3 C20 C21 N22 173.57(14)
N19 C20 C21 N22 -4.94(18)
O3 C20 C21 C23 -4.3(2)
N19 C20 C21 C23 177.19(15)
C23 C21 N22 C26 3.2(2)
C20 C21 N22 C26 -174.88(13)
C23 C21 N22 Cu2 -172.69(11)
C20 C21 N22 Cu2 9.22(16)
N19 Cu2 N22 C26 175.95(12)
N28 Cu2 N22 C26 4.80(11)
N16 Cu2 N22 C26 173.88(15)
N19 Cu2 N22 C21 -7.93(11)
N28 Cu2 N22 C21 -179.08(12)
N16 Cu2 N22 C21 -10.0(3)
N22 C21 C23 C24 0.1(2)
C20 C21 C23 C24 177.83(14)
C21 C23 C24 C25 -2.8(2)
C23 C24 C25 C26 2.3(2)
C21 N22 C26 C25 -3.7(2)
Cu2 N22 C26 C25 172.18(11)
C21 N22 C26 C27 174.03(13)
Cu2 N22 C26 C27 -10.09(16)
C24 C25 C26 N22 0.9(2)
C24 C25 C26 C27 -176.49(14)
N22 C26 C27 O4 -166.72(13)
C25 C26 C27 O4 10.8(2)
N22 C26 C27 N28 11.54(18)
C25 C26 C27 N28 -170.94(15)
O4 C27 N28 C29 2.3(2)
C26 C27 N28 C29 -175.74(12)
O4 C27 N28 Cu2 170.21(13)
C26 C27 N28 Cu2 -7.88(16)
N19 Cu2 N28 C27 -21.7(2)
N22 Cu2 N28 C27 2.27(11)
N16 Cu2 N28 C27 -174.22(10)
N19 Cu2 N28 C29 144.21(15)
N22 Cu2 N28 C29 168.16(13)
N16 Cu2 N28 C29 -8.33(14)
C27 N28 C29 C30 -113.63(15)
Cu2 N28 C29 C30 80.54(16)
C31 N1 C30 C29 -174.70(12)
C2 N1 C30 C29 64.97(16)
Cu1 N1 C30 C29 -55.24(15)
N28 C29 C30 N1 45.35(17)
